data_9001348
loop_
_publ_author_name
'Brigatti, M. F.'
'Galli, E.'
'Poppi, L.'

_publ_section_title
;
 Effect of Ti substitution in biotite-M crystal chemistry
 Sample 10 from a lamproite rock, Fortuna, Spain
;
_journal_name_full 'American Mineralogist'
_journal_page_first 1174
_journal_page_last 1183
_journal_volume 76
_journal_year 1991
_chemical_formula_sum
;Al1.161 Ca0.004 Cr0.054 Fe0.588 K0.958 Mg1.602 Mn0.03 Na0.016 O12 Si2.932
 Ti0.522
;
_chemical_name_mineral Biotite
_space_group_IT_number 12
_symmetry_space_group_name_Hall '-C 2y'
_symmetry_space_group_name_H-M 'C 1 2/m 1'
_cell_angle_alpha 90
_cell_angle_beta 100.25
_cell_angle_gamma 90
_cell_length_a 5.322
_cell_length_b 9.228
_cell_length_c 10.102
_cell_formula_units_Z 2
_cell_volume 488.206
_database_code_amcsd 0001382
_exptl_crystal_density_diffrn 3.026
_cod_original_formula_sum 'Si2.932 Al1.161 K.958 Ca.004 Na.016 Mg1.602 Cr.054 Fe.588 Mn.03 Ti.522 O12'
_cod_database_code 9001348

loop_
_space_group_symop_operation_xyz
x,y,z
1/2+x,1/2+y,z
x,-y,z
1/2+x,1/2-y,z
-x,y,-z
1/2-x,1/2+y,-z
-x,-y,-z
1/2-x,1/2-y,-z

loop_
_atom_site_aniso_label
_atom_site_aniso_U_11
_atom_site_aniso_U_22
_atom_site_aniso_U_33
_atom_site_aniso_U_12
_atom_site_aniso_U_13
_atom_site_aniso_U_23
Si 0.00931 0.00863 0.02002 -0.00024 0.00211 -0.00046
Al 0.00931 0.00863 0.02002 -0.00024 0.00211 -0.00046
K 0.03265 0.03020 0.03755 0.00000 0.00501 0.00000
Ca 0.03265 0.03020 0.03755 0.00000 0.00501 0.00000
Na 0.03265 0.03020 0.03755 0.00000 0.00501 0.00000
Mg1 0.01125 0.00949 0.02503 0.00000 0.00343 0.00000
Al1 0.01125 0.00949 0.02503 0.00000 0.00343 0.00000
Cr1 0.01125 0.00949 0.02503 0.00000 0.00343 0.00000
Fe1 0.01125 0.00949 0.02503 0.00000 0.00343 0.00000
Mn1 0.01125 0.00949 0.02503 0.00000 0.00343 0.00000
Ti1 0.01125 0.00949 0.02503 0.00000 0.00343 0.00000
Mg2 0.00987 0.01639 0.02203 0.00000 0.00343 0.00000
Al2 0.00987 0.01639 0.02203 0.00000 0.00343 0.00000
Cr2 0.00987 0.01639 0.02203 0.00000 0.00343 0.00000
Fe2 0.00987 0.01639 0.02203 0.00000 0.00343 0.00000
Mn2 0.00987 0.01639 0.02203 0.00000 0.00343 0.00000
Ti2 0.00987 0.01639 0.02203 0.00000 0.00343 0.00000
O1 0.03418 0.01467 0.02353 0.00000 0.00053 0.00000
O2 0.02070 0.02761 0.01952 -0.00490 0.00132 -0.00139
O3 0.01389 0.00949 0.02103 -0.00098 0.00237 -0.00046
O4 0.00903 0.01294 0.02253 0.00000 0.00686 0.00000

loop_
_atom_site_label
_atom_site_fract_x
_atom_site_fract_y
_atom_site_fract_z
_atom_site_occupancy
Si 0.07430 0.16700 0.22320 0.73300
Al 0.07430 0.16700 0.22320 0.26700
K 0.00000 0.50000 0.00000 0.95800
Ca 0.00000 0.50000 0.00000 0.00400
Na 0.00000 0.50000 0.00000 0.01600
Mg1 0.00000 0.00000 0.50000 0.53400
Al1 0.00000 0.00000 0.50000 0.03100
Cr1 0.00000 0.00000 0.50000 0.01800
Fe1 0.00000 0.00000 0.50000 0.19600
Mn1 0.00000 0.00000 0.50000 0.01000
Ti1 0.00000 0.00000 0.50000 0.17400
Mg2 0.00000 0.33530 0.50000 0.53400
Al2 0.00000 0.33530 0.50000 0.03100
Cr2 0.00000 0.33530 0.50000 0.01800
Fe2 0.00000 0.33530 0.50000 0.19600
Mn2 0.00000 0.33530 0.50000 0.01000
Ti2 0.00000 0.33530 0.50000 0.17400
O1 0.02910 0.00000 0.16730 1.00000
O2 0.31870 0.23680 0.16630 1.00000
O3 0.13210 0.16870 0.39070 1.00000
O4 0.13080 0.50000 0.40070 1.00000

loop_
_cod_related_entry_id
_cod_related_entry_database
_cod_related_entry_code
1 AMCSD 0001382
